data_2217862
loop_
_publ_author_name
'Trivedi, Manoj'
'Pandey, Daya Shankar'
'Rath, Nigam P.'

_publ_section_title
;
 Dioxidobis(2-oxo-1,2-dihydropyridin-3-olato)molybdenum(VI)
;
_journal_coeditor_code BI2282
_journal_issue 4
_journal_name_full 'Acta Crystallographica Section E'
_journal_page_first m595
_journal_page_last m596
_journal_paper_doi 10.1107/S1600536808007782
_journal_volume 64
_journal_year 2008
_chemical_formula_iupac '[Mo (C5 H4 N O2)2 O2]'
_chemical_formula_moiety 'C10 H8 Mo N2 O6'
_chemical_formula_sum 'C10 H8 Mo N2 O6'
_chemical_formula_weight 348.12
_chemical_name_systematic
;
Dioxidobis(2-oxo-1,2-dihydropyridin-3-olato)molybdenum(VI)
;
_space_group_IT_number 14
_symmetry_cell_setting monoclinic
_symmetry_space_group_name_Hall '-P 2ybc'
_symmetry_space_group_name_H-M 'P 1 21/c 1'
_atom_sites_solution_hydrogens geom
_atom_sites_solution_primary direct
_atom_sites_solution_secondary difmap
_cell_angle_alpha 90.00
_cell_angle_beta 118.540(9)
_cell_angle_gamma 90.00
_cell_formula_units_Z 4
_cell_length_a 13.263(3)
_cell_length_b 7.2470(14)
_cell_length_c 13.264(3)
_cell_measurement_reflns_used 9899
_cell_measurement_temperature 100(2)
_cell_measurement_theta_max 29.56
_cell_measurement_theta_min 1.75
_cell_volume 1120.0(4)
_computing_cell_refinement 'SAINT (Bruker, 2006)'
_computing_data_collection 'APEX2 (Bruker, 2006)'
_computing_data_reduction 'SAINT (Bruker, 2006)'
_computing_molecular_graphics 'SHELXL97 (Sheldrick, 2008)'
_computing_publication_material 'SHELXL97 (Sheldrick, 2008)'
_computing_structure_refinement 'SHELXL97 (Sheldrick, 2008)'
_computing_structure_solution 'SHELXS97 (Sheldrick, 2008)'
_diffrn_ambient_temperature 100(2)
_diffrn_measured_fraction_theta_full 0.996
_diffrn_measured_fraction_theta_max 0.996
_diffrn_measurement_device_type 'Bruker APEXII CCD'
_diffrn_measurement_method '\f and \w scans'
_diffrn_radiation_monochromator graphite
_diffrn_radiation_source 'fine-focus sealed tube'
_diffrn_radiation_type MoK\a
_diffrn_radiation_wavelength 0.71073
_diffrn_reflns_av_R_equivalents 0.0445
_diffrn_reflns_av_sigmaI/netI 0.0238
_diffrn_reflns_limit_h_max 18
_diffrn_reflns_limit_h_min -18
_diffrn_reflns_limit_k_max 10
_diffrn_reflns_limit_k_min -10
_diffrn_reflns_limit_l_max 18
_diffrn_reflns_limit_l_min -18
_diffrn_reflns_number 37847
_diffrn_reflns_theta_full 29.56
_diffrn_reflns_theta_max 29.56
_diffrn_reflns_theta_min 1.75
_diffrn_standards_number 0
_exptl_absorpt_coefficient_mu 1.198
_exptl_absorpt_correction_T_max 0.899
_exptl_absorpt_correction_T_min 0.723
_exptl_absorpt_correction_type multi-scan
_exptl_absorpt_process_details '(SADABS; Sheldrick, 2007)'
_exptl_crystal_colour orange
_exptl_crystal_density_diffrn 2.065
_exptl_crystal_density_meas ?
_exptl_crystal_density_method 'not measured'
_exptl_crystal_description needle
_exptl_crystal_F_000 688
_exptl_crystal_size_max 0.29
_exptl_crystal_size_mid 0.16
_exptl_crystal_size_min 0.09
_refine_diff_density_max 0.700
_refine_diff_density_min -0.524
_refine_ls_extinction_method none
_refine_ls_goodness_of_fit_ref 1.078
_refine_ls_hydrogen_treatment constr
_refine_ls_matrix_type full
_refine_ls_number_parameters 172
_refine_ls_number_reflns 3123
_refine_ls_number_restraints 0
_refine_ls_restrained_S_all 1.078
_refine_ls_R_factor_all 0.0312
_refine_ls_R_factor_gt 0.0246
_refine_ls_shift/su_max 0.001
_refine_ls_shift/su_mean 0.000
_refine_ls_structure_factor_coef Fsqd
_refine_ls_weighting_details 'calc w = 1/[\s^2^(Fo^2^)+(0.0224P)^2^+1.1984P] where P=(Fo^2^+2Fc^2^)/3'
_refine_ls_weighting_scheme calc
_refine_ls_wR_factor_gt 0.0559
_refine_ls_wR_factor_ref 0.0582
_reflns_number_gt 2772
_reflns_number_total 3123
_reflns_threshold_expression I>2\s(I)
_cod_data_source_file bi2282.cif
_cod_data_source_block I
_cod_depositor_comments
;
The following automatic conversions were performed:

'_exptl_crystal_density_meas' value 'no' was changed to '?' - the
value is perceived as not measured.

Automatic conversion script
Id: cif_fix_values 3008 2015-01-20 13:52:24Z robertas 
;
_cod_original_sg_symbol_H-M 'P 21/c'
_cod_database_code 2217862
_cod_database_fobs_code 2217862

loop_
_symmetry_equiv_pos_as_xyz
'x, y, z'
'-x, y+1/2, -z+1/2'
'-x, -y, -z'
'x, -y-1/2, z-1/2'

loop_
_atom_site_type_symbol
_atom_site_label
_atom_site_fract_x
_atom_site_fract_y
_atom_site_fract_z
_atom_site_U_iso_or_equiv
_atom_site_adp_type
_atom_site_calc_flag
_atom_site_refinement_flags
_atom_site_occupancy
Mo Mo1 0.248605(14) 0.91497(2) 0.414412(14) 0.01513(6) Uani d . 1
O O1 0.08144(11) 0.8541(2) 0.33241(11) 0.0172(3) Uani d . 1
O O2 0.20602(12) 0.8648(2) 0.55242(12) 0.0176(3) Uani d . 1
O O3 0.40951(12) 0.8995(2) 0.53830(12) 0.0173(3) Uani d . 1
O O4 0.27660(12) 0.6185(2) 0.44705(12) 0.0177(3) Uani d . 1
O O5 0.25461(12) 0.8903(2) 0.28946(12) 0.0196(3) Uani d . 1
O O6 0.25285(12) 1.1491(2) 0.43339(12) 0.0204(3) Uani d . 1
N N1 0.06163(14) 0.7521(2) 0.58314(14) 0.0166(3) Uani d . 1
H H1N 0.1075 0.7516 0.6578 0.020 Uiso calc R 1
N N2 0.41302(15) 0.4130(2) 0.56670(15) 0.0181(3) Uani d . 1
H H2N 0.3655 0.3201 0.5347 0.022 Uiso calc R 1
C C1 -0.04904(17) 0.6950(3) 0.54263(18) 0.0185(4) Uani d . 1
H H1 -0.0754 0.6548 0.5942 0.022 Uiso calc R 1
C C2 -0.12129(17) 0.6964(3) 0.42750(18) 0.0206(4) Uani d . 1
H H2 -0.1989 0.6594 0.3987 0.025 Uiso calc R 1
C C3 -0.08198(17) 0.7519(3) 0.35098(17) 0.0189(4) Uani d . 1
H H3 -0.1325 0.7526 0.2706 0.023 Uiso calc R 1
C C4 0.02965(17) 0.8049(3) 0.39344(16) 0.0160(4) Uani d . 1
C C5 0.10352(16) 0.8086(3) 0.51457(16) 0.0148(4) Uani d . 1
C C6 0.37661(17) 0.5850(3) 0.52910(16) 0.0157(4) Uani d . 1
C C7 0.45352(17) 0.7346(3) 0.58207(16) 0.0166(4) Uani d . 1
C C8 0.56213(17) 0.7023(3) 0.66842(17) 0.0203(4) Uani d . 1
H H8 0.6140 0.8016 0.7037 0.024 Uiso calc R 1
C C9 0.59590(18) 0.5190(3) 0.70425(18) 0.0231(5) Uani d . 1
H H9 0.6710 0.4941 0.7645 0.028 Uiso calc R 1
C C10 0.52126(18) 0.3776(3) 0.65289(18) 0.0218(4) Uani d . 1
H H10 0.5444 0.2542 0.6770 0.026 Uiso calc R 1

loop_
_atom_site_aniso_label
_atom_site_aniso_U_11
_atom_site_aniso_U_22
_atom_site_aniso_U_33
_atom_site_aniso_U_12
_atom_site_aniso_U_13
_atom_site_aniso_U_23
Mo1 0.01552(9) 0.01402(9) 0.01085(9) 0.00111(6) 0.00226(6) 0.00057(6)
O1 0.0157(6) 0.0197(7) 0.0102(6) 0.0007(6) 0.0014(5) 0.0007(5)
O2 0.0159(6) 0.0189(7) 0.0120(6) -0.0009(6) 0.0019(5) -0.0005(5)
O3 0.0148(6) 0.0167(7) 0.0146(7) -0.0010(5) 0.0023(5) 0.0004(5)
O4 0.0166(6) 0.0152(7) 0.0150(7) 0.0016(5) 0.0025(5) 0.0001(5)
O5 0.0200(7) 0.0226(8) 0.0122(7) 0.0020(6) 0.0045(6) 0.0012(6)
O6 0.0233(7) 0.0158(7) 0.0198(7) 0.0012(6) 0.0084(6) 0.0010(6)
N1 0.0181(8) 0.0156(8) 0.0113(7) 0.0011(7) 0.0031(6) -0.0005(7)
N2 0.0213(8) 0.0172(8) 0.0168(8) 0.0037(7) 0.0099(7) 0.0026(7)
C1 0.0205(10) 0.0137(9) 0.0201(10) 0.0017(8) 0.0086(8) -0.0009(8)
C2 0.0162(9) 0.0193(10) 0.0217(10) 0.0000(8) 0.0053(8) -0.0043(8)
C3 0.0155(9) 0.0184(10) 0.0143(9) 0.0021(8) 0.0003(7) -0.0031(8)
C4 0.0183(9) 0.0122(9) 0.0120(9) 0.0028(7) 0.0028(7) -0.0011(7)
C5 0.0166(9) 0.0089(8) 0.0131(9) 0.0017(7) 0.0025(7) -0.0016(7)
C6 0.0168(9) 0.0183(10) 0.0117(9) 0.0024(8) 0.0066(7) 0.0016(7)
C7 0.0172(9) 0.0209(10) 0.0112(9) 0.0016(8) 0.0065(7) 0.0003(8)
C8 0.0168(9) 0.0312(12) 0.0114(9) 0.0001(8) 0.0055(8) 0.0001(8)
C9 0.0178(9) 0.0384(13) 0.0115(9) 0.0088(9) 0.0057(8) 0.0072(9)
C10 0.0236(10) 0.0270(11) 0.0158(10) 0.0114(9) 0.0103(8) 0.0091(8)

loop_
_atom_type_symbol
_atom_type_description
_atom_type_scat_dispersion_real
_atom_type_scat_dispersion_imag
_atom_type_scat_source
C C 0.0033 0.0016 'International Tables Vol C Tables 4.2.6.8 and 6.1.1.4'
H H 0.0000 0.0000 'International Tables Vol C Tables 4.2.6.8 and 6.1.1.4'
N N 0.0061 0.0033 'International Tables Vol C Tables 4.2.6.8 and 6.1.1.4'
O O 0.0106 0.0060 'International Tables Vol C Tables 4.2.6.8 and 6.1.1.4'
Mo Mo -1.6832 0.6857 'International Tables Vol C Tables 4.2.6.8 and 6.1.1.4'

loop_
_geom_angle_atom_site_label_1
_geom_angle_atom_site_label_2
_geom_angle_atom_site_label_3
_geom_angle
_geom_angle_publ_flag
O5 Mo1 O6 103.48(7) y
O5 Mo1 O3 105.57(7) ?
O6 Mo1 O3 89.27(6) ?
O5 Mo1 O1 90.16(6) ?
O6 Mo1 O1 104.40(6) ?
O3 Mo1 O1 156.33(6) ?
O5 Mo1 O4 90.40(6) ?
O6 Mo1 O4 162.43(6) ?
O3 Mo1 O4 76.49(6) ?
O1 Mo1 O4 86.00(6) ?
O5 Mo1 O2 161.00(6) ?
O6 Mo1 O2 92.59(6) ?
O3 Mo1 O2 84.43(6) ?
O1 Mo1 O2 75.87(6) ?
O4 Mo1 O2 76.04(5) ?
C4 O1 Mo1 119.16(12) ?
C5 O2 Mo1 112.20(12) ?
C7 O3 Mo1 119.05(12) ?
C6 O4 Mo1 111.40(13) ?
C5 N1 C1 122.94(17) ?
C5 N1 H1N 118.5 ?
C1 N1 H1N 118.5 ?
C6 N2 C10 122.19(19) ?
C6 N2 H2N 118.9 ?
C10 N2 H2N 118.9 ?
C2 C1 N1 119.2(2) ?
C2 C1 H1 120.4 ?
N1 C1 H1 120.4 ?
C1 C2 C3 120.52(19) ?
C1 C2 H2 119.7 ?
C3 C2 H2 119.7 ?
C4 C3 C2 119.16(18) ?
C4 C3 H3 120.4 ?
C2 C3 H3 120.4 ?
O1 C4 C3 126.57(18) ?
O1 C4 C5 113.69(17) ?
C3 C4 C5 119.74(19) ?
O2 C5 N1 122.93(17) ?
O2 C5 C4 118.70(18) ?
N1 C5 C4 118.37(18) ?
O4 C6 N2 122.44(19) ?
O4 C6 C7 119.02(18) ?
N2 C6 C7 118.53(18) ?
O3 C7 C8 125.8(2) ?
O3 C7 C6 113.95(17) ?
C8 C7 C6 120.3(2) ?
C7 C8 C9 118.8(2) ?
C7 C8 H8 120.6 ?
C9 C8 H8 120.6 ?
C10 C9 C8 120.20(19) ?
C10 C9 H9 119.9 ?
C8 C9 H9 119.9 ?
C9 C10 N2 120.0(2) ?
C9 C10 H10 120.0 ?
N2 C10 H10 120.0 ?

loop_
_geom_bond_atom_site_label_1
_geom_bond_atom_site_label_2
_geom_bond_distance
_geom_bond_publ_flag
Mo1 O1 1.9972(14) y
Mo1 O2 2.1886(15) y
Mo1 O3 1.9790(14) y
Mo1 O4 2.1882(15) y
Mo1 O5 1.7062(15) y
Mo1 O6 1.7124(16) y
O1 C4 1.336(3) ?
O2 C5 1.270(2) ?
O3 C7 1.335(2) ?
O4 C6 1.274(2) ?
N1 C5 1.337(3) ?
N1 C1 1.364(3) ?
N1 H1N 0.880 ?
N2 C6 1.344(3) ?
N2 C10 1.366(3) ?
N2 H2N 0.880 ?
C1 C2 1.361(3) ?
C1 H1 0.950 ?
C2 C3 1.403(3) ?
C2 H2 0.950 ?
C3 C4 1.364(3) ?
C3 H3 0.950 ?
C4 C5 1.427(3) ?
C6 C7 1.423(3) ?
C7 C8 1.366(3) ?
C8 C9 1.410(3) ?
C8 H8 0.950 ?
C9 C10 1.360(3) ?
C9 H9 0.950 ?
C10 H10 0.950 ?

loop_
_geom_hbond_atom_site_label_D
_geom_hbond_atom_site_label_H
_geom_hbond_atom_site_label_A
_geom_hbond_site_symmetry_A
_geom_hbond_distance_DH
_geom_hbond_distance_HA
_geom_hbond_distance_DA
_geom_hbond_angle_DHA
N1 H1N O5 4_576 0.88 2.16 2.900(2) 141.6
N2 H2N O6 1_545 0.88 1.91 2.776(3) 166.8
C3 H3 O6 2_545 0.95 2.51 3.428(3) 162.2
C9 H9 O2 2_646 0.95 2.38 3.235(3) 150.0

loop_
_geom_torsion_atom_site_label_1
_geom_torsion_atom_site_label_2
_geom_torsion_atom_site_label_3
_geom_torsion_atom_site_label_4
_geom_torsion
O5 Mo1 O1 C4 162.99(15)
O6 Mo1 O1 C4 -93.04(15)
O3 Mo1 O1 C4 30.6(2)
O4 Mo1 O1 C4 72.60(14)
O2 Mo1 O1 C4 -3.99(13)
O5 Mo1 O2 C5 -38.2(3)
O6 Mo1 O2 C5 109.76(14)
O3 Mo1 O2 C5 -161.22(14)
O1 Mo1 O2 C5 5.55(13)
O4 Mo1 O2 C5 -83.79(13)
O5 Mo1 O3 C7 -88.95(15)
O6 Mo1 O3 C7 167.25(15)
O1 Mo1 O3 C7 41.0(2)
O4 Mo1 O3 C7 -2.36(14)
O2 Mo1 O3 C7 74.58(14)
O5 Mo1 O4 C6 108.44(14)
O6 Mo1 O4 C6 -34.2(3)
O3 Mo1 O4 C6 2.52(13)
O1 Mo1 O4 C6 -161.43(14)
O2 Mo1 O4 C6 -85.01(14)
C5 N1 C1 C2 -0.6(3)
N1 C1 C2 C3 1.4(3)
C1 C2 C3 C4 -0.1(3)
Mo1 O1 C4 C3 -177.08(16)
Mo1 O1 C4 C5 2.0(2)
C2 C3 C4 O1 177.13(19)
C2 C3 C4 C5 -1.9(3)
Mo1 O2 C5 N1 173.36(15)
Mo1 O2 C5 C4 -6.4(2)
C1 N1 C5 O2 178.72(18)
C1 N1 C5 C4 -1.5(3)
O1 C4 C5 O2 3.4(3)
C3 C4 C5 O2 -177.45(18)
O1 C4 C5 N1 -176.45(17)
C3 C4 C5 N1 2.7(3)
Mo1 O4 C6 N2 178.53(15)
Mo1 O4 C6 C7 -2.4(2)
C10 N2 C6 O4 178.42(19)
C10 N2 C6 C7 -0.6(3)
Mo1 O3 C7 C8 -179.11(16)
Mo1 O3 C7 C6 1.9(2)
O4 C6 C7 O3 0.6(3)
N2 C6 C7 O3 179.69(17)
O4 C6 C7 C8 -178.48(19)
N2 C6 C7 C8 0.6(3)
O3 C7 C8 C9 -179.41(19)
C6 C7 C8 C9 -0.4(3)
C7 C8 C9 C10 0.3(3)
C8 C9 C10 N2 -0.3(3)
C6 N2 C10 C9 0.5(3)
